data_4085559
loop_
_publ_author_name
'Izod, Keith'
'Waddell, Paul G.'

_publ_section_title
;
 Dibenzylstrontium and -barium: Simple Molecules with Complex Structures
;
_journal_issue 12
_journal_name_full Organometallics
_journal_page_first 2726
_journal_paper_doi 10.1021/om5010868
_journal_volume 34
_journal_year 2015
_chemical_formula_moiety 'C29 H37 Ba1.5 O2'
_chemical_formula_sum 'C29 H37 Ba1.5 O2'
_chemical_formula_weight 623.59
_chemical_name_systematic
;
 ?
;
_space_group_crystal_system monoclinic
_space_group_IT_number 15
_space_group_name_Hall '-C 2yc'
_space_group_name_H-M_alt 'C 1 2/c 1'
_symmetry_space_group_name_Hall '-C 2yc'
_symmetry_space_group_name_H-M 'C 1 2/c 1'
_atom_sites_solution_hydrogens mixed
_atom_sites_solution_primary direct
_audit_creation_date 2014-09-15
_audit_creation_method
;
Olex2 1.2-alpha
(compiled 2014.08.28 svn.r2986 for OlexSys, GUI svn.r4874)
;
_cell_angle_alpha 90
_cell_angle_beta 123.613(5)
_cell_angle_gamma 90
_cell_formula_units_Z 8
_cell_length_a 26.5531(8)
_cell_length_b 8.97743(15)
_cell_length_c 26.8011(9)
_cell_measurement_reflns_used 30663
_cell_measurement_temperature 150.01(10)
_cell_measurement_theta_max 28.6880
_cell_measurement_theta_min 3.0260
_cell_volume 5320.6(4)
_computing_cell_refinement
;
CrysAlisPro, Agilent Technologies,
Version 1.171.36.32 (release 02-08-2013 CrysAlis171 .NET)
(compiled Aug  2 2013,16:46:58)
;
_computing_data_collection
;
CrysAlisPro, Agilent Technologies,
Version 1.171.36.32 (release 02-08-2013 CrysAlis171 .NET)
(compiled Aug  2 2013,16:46:58)
;
_computing_data_reduction
;
CrysAlisPro, Agilent Technologies,
Version 1.171.36.32 (release 02-08-2013 CrysAlis171 .NET)
(compiled Aug  2 2013,16:46:58)
;
_computing_molecular_graphics 'Olex2 (Dolomanov et al., 2009)'
_computing_publication_material 'Olex2 (Dolomanov et al., 2009)'
_computing_structure_refinement 'XL (Sheldrick, 2008)'
_computing_structure_solution 'XT (Sheldrick, 2008)'
_diffrn_ambient_temperature 150.01(10)
_diffrn_detector_area_resol_mean 10.3968
_diffrn_measured_fraction_theta_full 0.999
_diffrn_measured_fraction_theta_max 0.923
_diffrn_measurement_details
;
  1 omega  -20.00   84.00   1.0000   10.0000
omega____ theta____ kappa____ phi______ frames
    -       10.4695   77.0000 -150.0000 104

  2 omega  -16.00   75.00   1.0000   10.0000
omega____ theta____ kappa____ phi______ frames
    -       10.4695   38.0000  150.0000 91

  3 omega  -69.00  -32.00   1.0000   10.0000
omega____ theta____ kappa____ phi______ frames
    -       10.4695  -19.0000   90.0000 37

  4 omega  -27.00   18.00   1.0000   10.0000
omega____ theta____ kappa____ phi______ frames
    -       10.4695  -19.0000   90.0000 45

  5 omega  -34.00   37.00   1.0000   10.0000
omega____ theta____ kappa____ phi______ frames
    -       10.4695  -38.0000 -180.0000 71

  6 omega  -11.00   50.00   1.0000   10.0000
omega____ theta____ kappa____ phi______ frames
    -       10.4695  -93.0000  -52.0000 61

  7 omega  -15.00   86.00   1.0000   10.0000
omega____ theta____ kappa____ phi______ frames
    -       10.4695   38.0000   30.0000 101

  8 omega  -65.00   45.00   1.0000   10.0000
omega____ theta____ kappa____ phi______ frames
    -       12.0000  -72.0000   55.0844 110

  9 omega   43.00   69.00   1.0000   10.0000
omega____ theta____ kappa____ phi______ frames
    -       12.0000 -124.0000 -125.5069 26

 10 omega  -35.00   67.00   1.0000   10.0000
omega____ theta____ kappa____ phi______ frames
    -       -8.8289   38.0000  120.0000 102

 11 omega  -38.00   65.00   1.0000   10.0000
omega____ theta____ kappa____ phi______ frames
    -       -8.8289   57.0000  -60.0000 103

 12 omega  -23.00   89.00   1.0000   10.0000
omega____ theta____ kappa____ phi______ frames
    -       10.4695   77.0000    0.0000 112

 13 omega   -4.00   52.00   1.0000   10.0000
omega____ theta____ kappa____ phi______ frames
    -       10.4695  -99.0000 -180.0000 56

 14 omega   -4.00   52.00   1.0000   10.0000
omega____ theta____ kappa____ phi______ frames
    -       10.4695  -99.0000 -150.0000 56

 15 omega  -16.00   80.00   1.0000   10.0000
omega____ theta____ kappa____ phi______ frames
    -       10.4695   38.0000  120.0000 96

 16 omega   -4.00   52.00   1.0000   10.0000
omega____ theta____ kappa____ phi______ frames
    -       10.4695  -99.0000   30.0000 56
;
_diffrn_measurement_device_type 'Xcalibur, Atlas, Gemini ultra'
_diffrn_measurement_method '\w scans'
_diffrn_orient_matrix_UB_11 0.0141345000
_diffrn_orient_matrix_UB_12 0.0302744000
_diffrn_orient_matrix_UB_13 -0.0137158000
_diffrn_orient_matrix_UB_21 -0.0270136000
_diffrn_orient_matrix_UB_22 -0.0108624000
_diffrn_orient_matrix_UB_23 -0.0286240000
_diffrn_orient_matrix_UB_31 -0.0099888000
_diffrn_orient_matrix_UB_32 0.0721944000
_diffrn_orient_matrix_UB_33 0.0014570000
_diffrn_radiation_monochromator graphite
_diffrn_radiation_type MoK\a
_diffrn_radiation_wavelength 0.71073
_diffrn_reflns_av_R_equivalents 0.0496
_diffrn_reflns_av_unetI/netI 0.0276
_diffrn_reflns_Laue_measured_fraction_full 0.999
_diffrn_reflns_Laue_measured_fraction_max 0.923
_diffrn_reflns_limit_h_max 36
_diffrn_reflns_limit_h_min -35
_diffrn_reflns_limit_k_max 11
_diffrn_reflns_limit_k_min -12
_diffrn_reflns_limit_l_max 36
_diffrn_reflns_limit_l_min -34
_diffrn_reflns_number 83669
_diffrn_reflns_point_group_measured_fraction_full 0.999
_diffrn_reflns_point_group_measured_fraction_max 0.923
_diffrn_reflns_theta_full 26.000
_diffrn_reflns_theta_max 29.372
_diffrn_reflns_theta_min 2.786
_diffrn_source 'Enhance (Mo) X-ray Source'
_exptl_absorpt_coefficient_mu 2.240
_exptl_absorpt_correction_T_max 0.772
_exptl_absorpt_correction_T_min 0.512
_exptl_absorpt_correction_type analytical
_exptl_absorpt_process_details
;
CrysAlisPro, Agilent Technologies,
Version 1.171.36.32 (release 02-08-2013 CrysAlis171 .NET)
(compiled Aug  2 2013,16:46:58)
Analytical numeric absorption correction using a multifaceted crystal
            model based on expressions derived by R.C. Clark & J.S. Reid.
(Clark, R. C. & Reid, J. S. (1995). Acta Cryst. A51, 887-897)
;
_exptl_crystal_colour orange
_exptl_crystal_colour_primary orange
_exptl_crystal_density_diffrn 1.557
_exptl_crystal_description block
_exptl_crystal_F_000 2488
_exptl_crystal_size_max 0.31
_exptl_crystal_size_mid 0.18
_exptl_crystal_size_min 0.09
_refine_diff_density_max 1.116
_refine_diff_density_min -0.563
_refine_diff_density_rms 0.099
_refine_ls_extinction_method none
_refine_ls_goodness_of_fit_ref 1.084
_refine_ls_hydrogen_treatment mixed
_refine_ls_matrix_type full
_refine_ls_number_parameters 328
_refine_ls_number_reflns 6763
_refine_ls_number_restraints 345
_refine_ls_restrained_S_all 1.067
_refine_ls_R_factor_all 0.0384
_refine_ls_R_factor_gt 0.0263
_refine_ls_shift/su_max 0.003
_refine_ls_shift/su_mean 0.000
_refine_ls_structure_factor_coef Fsqd
_refine_ls_weighting_details 'w=1/[\s^2^(Fo^2^)+(0.0127P)^2^+11.3040P] where P=(Fo^2^+2Fc^2^)/3'
_refine_ls_weighting_scheme calc
_refine_ls_wR_factor_gt 0.0444
_refine_ls_wR_factor_ref 0.0485
_reflns_Friedel_coverage 0.000
_reflns_number_gt 5781
_reflns_number_total 6763
_reflns_threshold_expression 'I > 2\s(I)'
_cod_data_source_file om5010868_si_002.cif
_cod_data_source_block compound5
_cod_depositor_comments 'Adding full bibliography for 4085558--4085559.cif.'
_cod_original_cell_volume 5320.6(3)
_cod_original_formula_sum 'C29 H37 Ba1.50 O2'
_cod_database_code 4085559
_shelxl_version_number 2014-3
_chemical_oxdiff_formula 'C29 H37 O2 Ba2'
_shelx_space_group_comment
;
The symmetry employed for this shelxl refinement is uniquely defined
by the following loop, which should always be used as a source of
symmetry information in preference to the above space-group names.
They are only intended as comments.
;
_reflns_odcompleteness_completeness 99.79
_reflns_odcompleteness_iscentric 1
_reflns_odcompleteness_theta 25.30
_olex2_refinement_description
;
1. Fixed Uiso
 At 1.2 times of:
  All C(H) groups, All C(H,H) groups, All C(H,H,H,H) groups
2. Uiso/Uaniso restraints and constraints
Uanis(C27A) = Uanis(C23A)
Uanis(C28A) = Uanis(C28B)
Uanis(C23A) = Uanis(C24A)
Uanis(C24A) = Uanis(C28A)
Uanis(C29) = Uanis(C29A)
3. Rigid body (RIGU) restrains
 All non-hydrogen atoms
 with sigma for 1-2 distances of 0.004 and sigma for 1-3 distances of 0.004
4. Others
 Sof(H22C)=Sof(H22D)=Sof(H25C)=Sof(H25D)=Sof(H26C)=Sof(H26D)=Sof(C23B)=
 Sof(H23C)=Sof(H23D)=Sof(C24B)=Sof(H24C)=Sof(H24D)=Sof(C27B)=Sof(H27C)=
 Sof(H27D)=Sof(C28B)=Sof(H28C)=Sof(H28D)=Sof(C29A)=Sof(H29C)=Sof(H29D)=1-FVAR(1)
 Sof(H22A)=Sof(H22B)=Sof(H25A)=Sof(H25B)=Sof(H26A)=Sof(H26B)=Sof(C29)=
 Sof(H29A)=Sof(H29B)=Sof(C23A)=Sof(H23A)=Sof(H23B)=Sof(C24A)=Sof(H24A)=
 Sof(H24B)=Sof(C27A)=Sof(H27A)=Sof(H27B)=Sof(C28A)=Sof(H28A)=Sof(H28B)=FVAR(1)
5.a Secondary CH2 refined with riding coordinates:
 C22(H22A,H22B), C22(H22C,H22D), C25(H25A,H25B), C25(H25C,H25D), C26(H26A,
 H26B), C26(H26C,H26D), C29(H29A,H29B), C23A(H23A,H23B), C24A(H24A,H24B),
 C27A(H27A,H27B), C28A(H28A,H28B), C23B(H23C,H23D), C24B(H24C,H24D), C27B(H27C,
 H27D), C28B(H28C,H28D), C29A(H29C,H29D)
5.b Aromatic/amide H refined with riding coordinates:
 C3(H3), C4(H4), C5(H5), C6(H6), C7(H7), C10(H10), C11(H11), C12(H12),
 C13(H13), C14(H14), C17(H17), C18(H18), C19(H19), C20(H20), C21(H21)
;
_olex2_submission_special_instructions 'No special instructions were received'

loop_
_space_group_symop_operation_xyz
'x, y, z'
'-x, y, -z+1/2'
'x+1/2, y+1/2, z'
'-x+1/2, y+1/2, -z+1/2'
'-x, -y, -z'
'x, -y, z-1/2'
'-x+1/2, -y+1/2, -z'
'x+1/2, -y+1/2, z-1/2'

loop_
_atom_site_label
_atom_site_type_symbol
_atom_site_fract_x
_atom_site_fract_y
_atom_site_fract_z
_atom_site_U_iso_or_equiv
_atom_site_adp_type
_atom_site_occupancy
_atom_site_site_symmetry_order
_atom_site_calc_flag
_atom_site_refinement_flags_posn
_atom_site_refinement_flags_adp
_atom_site_refinement_flags_occupancy
_atom_site_disorder_assembly
_atom_site_disorder_group
Ba1 Ba 0.32298(2) 0.33254(2) 0.74364(2) 0.02084(4) Uani 1 1 d . . . . .
Ba2 Ba 0.5000 0.77966(2) 0.7500 0.02011(5) Uani 1 2 d S T P . .
O1 O 0.41503(7) 0.2910(2) 0.86050(7) 0.0335(4) Uani 1 1 d . . . . .
O2 O 0.25042(8) 0.3738(2) 0.62290(7) 0.0355(4) Uani 1 1 d . . . . .
C1 C 0.41944(11) 0.5238(3) 0.74309(11) 0.0262(5) Uani 1 1 d . . . . .
H1A H 0.4156(11) 0.582(3) 0.7676(12) 0.031 Uiso 1 1 d R . . . .
H1B H 0.4477(12) 0.448(3) 0.7618(11) 0.031 Uiso 1 1 d R . . . .
C2 C 0.39289(10) 0.5641(3) 0.68286(10) 0.0233(5) Uani 1 1 d . . . . .
C3 C 0.35726(11) 0.6943(3) 0.65702(12) 0.0327(6) Uani 1 1 d . . . . .
H3 H 0.3508 0.7562 0.6808 0.039 Uiso 1 1 calc R . . . .
C4 C 0.33180(12) 0.7321(3) 0.59771(13) 0.0435(7) Uani 1 1 d . . . . .
H4 H 0.3083 0.8178 0.5826 0.052 Uiso 1 1 calc R . . . .
C5 C 0.34039(13) 0.6455(4) 0.56046(12) 0.0445(7) Uani 1 1 d . . . . .
H5 H 0.3224 0.6702 0.5203 0.053 Uiso 1 1 calc R . . . .
C6 C 0.37659(13) 0.5209(3) 0.58489(12) 0.0407(7) Uani 1 1 d . . . . .
H6 H 0.3835 0.4619 0.5607 0.049 Uiso 1 1 calc R . . . .
C7 C 0.40270(11) 0.4814(3) 0.64361(12) 0.0311(6) Uani 1 1 d . . . . .
H7 H 0.4276 0.3981 0.6583 0.037 Uiso 1 1 calc R . . . .
C8 C 0.26643(12) 0.0675(3) 0.76674(12) 0.0289(5) Uani 1 1 d . . . . .
H8A H 0.2570(12) 0.135(3) 0.7858(12) 0.035 Uiso 1 1 d R . . . .
H8B H 0.3007(12) 0.008(3) 0.7878(12) 0.035 Uiso 1 1 d R . . . .
C9 C 0.22756(10) 0.0515(2) 0.70473(10) 0.0229(5) Uani 1 1 d . . . . .
C10 C 0.17411(11) 0.1375(3) 0.66893(11) 0.0307(5) Uani 1 1 d . . . . .
H10 H 0.1644 0.2087 0.6875 0.037 Uiso 1 1 calc R . . . .
C11 C 0.13608(12) 0.1191(3) 0.60764(12) 0.0387(6) Uani 1 1 d . . . . .
H11 H 0.1017 0.1784 0.5862 0.046 Uiso 1 1 calc R . . . .
C12 C 0.14784(12) 0.0150(3) 0.57752(12) 0.0371(6) Uani 1 1 d . . . . .
H12 H 0.1222 0.0039 0.5362 0.045 Uiso 1 1 calc R . . . .
C13 C 0.19894(11) -0.0725(3) 0.61066(11) 0.0328(6) Uani 1 1 d . . . . .
H13 H 0.2076 -0.1438 0.5912 0.039 Uiso 1 1 calc R . . . .
C14 C 0.23720(10) -0.0564(3) 0.67158(11) 0.0264(5) Uani 1 1 d . . . . .
H14 H 0.2708 -0.1183 0.6922 0.032 Uiso 1 1 calc R . . . .
C15 C 0.38571(11) 0.1010(3) 0.71867(12) 0.0274(5) Uani 1 1 d . . . . .
H15A H 0.3960(12) 0.174(3) 0.7002(12) 0.033 Uiso 1 1 d R . . . .
H15B H 0.3476(12) 0.054(3) 0.6931(12) 0.033 Uiso 1 1 d R . . . .
C16 C 0.43047(10) 0.0336(2) 0.77208(11) 0.0233(5) Uani 1 1 d . . . . .
C17 C 0.41954(10) -0.0943(2) 0.79654(11) 0.0241(5) Uani 1 1 d . . . . .
H17 H 0.3802 -0.1300 0.7776 0.029 Uiso 1 1 calc R . . . .
C18 C 0.46475(11) -0.1670(3) 0.84699(11) 0.0287(5) Uani 1 1 d . . . . .
H18 H 0.4549 -0.2492 0.8611 0.034 Uiso 1 1 calc R . . . .
C19 C 0.52484(11) -0.1205(3) 0.87742(11) 0.0327(6) Uani 1 1 d . . . . .
H19 H 0.5555 -0.1732 0.9101 0.039 Uiso 1 1 calc R . . . .
C20 C 0.53697(11) 0.0085(3) 0.85676(11) 0.0323(6) Uani 1 1 d . . . . .
H20 H 0.5764 0.0446 0.8773 0.039 Uiso 1 1 calc R . . . .
C21 C 0.49248(10) 0.0836(3) 0.80705(11) 0.0266(5) Uani 1 1 d . . . . .
H21 H 0.5027 0.1700 0.7955 0.032 Uiso 1 1 calc R . . . .
C22 C 0.41599(13) 0.1804(3) 0.89950(12) 0.0409(7) Uani 1 1 d . . . . .
H22A H 0.4227 0.0824 0.8890 0.049 Uiso 0.569(8) 1 calc R . . A 1
H22B H 0.3779 0.1796 0.8965 0.049 Uiso 0.569(8) 1 calc R . . A 1
H22C H 0.4056 0.0832 0.8805 0.049 Uiso 0.431(8) 1 calc R . . A 2
H22D H 0.3878 0.2055 0.9105 0.049 Uiso 0.431(8) 1 calc R . . A 2
C25 C 0.47202(12) 0.3667(3) 0.89061(12) 0.0428(7) Uani 1 1 d . . . . .
H25A H 0.4679 0.4679 0.9006 0.051 Uiso 0.569(8) 1 calc R . . A 1
H25B H 0.4880 0.3699 0.8657 0.051 Uiso 0.569(8) 1 calc R . . A 1
H25C H 0.4660 0.4731 0.8834 0.051 Uiso 0.431(8) 1 calc R . . A 2
H25D H 0.4965 0.3309 0.8765 0.051 Uiso 0.431(8) 1 calc R . . A 2
C26 C 0.25306(13) 0.2903(3) 0.57904(12) 0.0410(6) Uani 1 1 d . . . . .
H26A H 0.2402 0.1885 0.5778 0.049 Uiso 0.569(8) 1 calc R . . A 1
H26B H 0.2941 0.2888 0.5887 0.049 Uiso 0.569(8) 1 calc R . . A 1
H26C H 0.2539 0.1842 0.5862 0.049 Uiso 0.431(8) 1 calc R . . A 2
H26D H 0.2886 0.3168 0.5792 0.049 Uiso 0.431(8) 1 calc R . . A 2
C29 C 0.1984(5) 0.4719(14) 0.5931(6) 0.046(2) Uani 0.569(8) 1 d . . . A 1
H29A H 0.2113 0.5752 0.6003 0.055 Uiso 0.569(8) 1 calc R . . A 1
H29B H 0.1728 0.4549 0.6079 0.055 Uiso 0.569(8) 1 calc R . . A 1
C23A C 0.4662(3) 0.2207(9) 0.9610(3) 0.0492(9) Uani 0.569(8) 1 d . . . A 1
H23A H 0.4808 0.1353 0.9876 0.059 Uiso 0.569(8) 1 calc R . . A 1
H23B H 0.4548 0.2994 0.9777 0.059 Uiso 0.569(8) 1 calc R . . A 1
C24A C 0.5133(3) 0.2755(9) 0.9474(3) 0.0492(9) Uani 0.569(8) 1 d . . . A 1
H24A H 0.5446 0.3366 0.9796 0.059 Uiso 0.569(8) 1 calc R . . A 1
H24B H 0.5319 0.1929 0.9400 0.059 Uiso 0.569(8) 1 calc R . . A 1
C27A C 0.2116(4) 0.3649(11) 0.5197(4) 0.0492(9) Uani 0.569(8) 1 d . . . A 1
H27A H 0.1926 0.2931 0.4873 0.059 Uiso 0.569(8) 1 calc R . . A 1
H27B H 0.2329 0.4386 0.5116 0.059 Uiso 0.569(8) 1 calc R . . A 1
C28A C 0.1655(3) 0.4378(9) 0.5291(3) 0.0492(9) Uani 0.569(8) 1 d . . . A 1
H28A H 0.1495 0.5281 0.5055 0.059 Uiso 0.569(8) 1 calc R . . A 1
H28B H 0.1322 0.3703 0.5175 0.059 Uiso 0.569(8) 1 calc R . . A 1
C23B C 0.4822(4) 0.1822(12) 0.9554(4) 0.053(2) Uani 0.431(8) 1 d . . . A 2
H23C H 0.4837 0.1625 0.9918 0.064 Uiso 0.431(8) 1 calc R . . A 2
H23D H 0.5069 0.1094 0.9516 0.064 Uiso 0.431(8) 1 calc R . . A 2
C24B C 0.5019(4) 0.3347(11) 0.9549(3) 0.045(2) Uani 0.431(8) 1 d . . . A 2
H24C H 0.5455 0.3402 0.9756 0.054 Uiso 0.431(8) 1 calc R . . A 2
H24D H 0.4888 0.4037 0.9733 0.054 Uiso 0.431(8) 1 calc R . . A 2
C27B C 0.1942(4) 0.3349(12) 0.5189(4) 0.047(2) Uani 0.431(8) 1 d . . . A 2
H27C H 0.1996 0.3312 0.4860 0.056 Uiso 0.431(8) 1 calc R . . A 2
H27D H 0.1607 0.2711 0.5098 0.056 Uiso 0.431(8) 1 calc R . . A 2
C28B C 0.1846(4) 0.4916(11) 0.5314(3) 0.0492(9) Uani 0.431(8) 1 d . . . A 2
H28C H 0.2017 0.5621 0.5172 0.059 Uiso 0.431(8) 1 calc R . . A 2
H28D H 0.1418 0.5124 0.5116 0.059 Uiso 0.431(8) 1 calc R . . A 2
C29A C 0.2142(7) 0.5023(19) 0.5939(8) 0.046(2) Uani 0.431(8) 1 d . . . A 2
H29C H 0.1844 0.5123 0.6039 0.055 Uiso 0.431(8) 1 calc R . . A 2
H29D H 0.2395 0.5904 0.6082 0.055 Uiso 0.431(8) 1 calc R . . A 2

loop_
_atom_site_aniso_label
_atom_site_aniso_U_11
_atom_site_aniso_U_22
_atom_site_aniso_U_33
_atom_site_aniso_U_23
_atom_site_aniso_U_13
_atom_site_aniso_U_12
Ba1 0.01962(7) 0.02150(7) 0.02307(7) 0.00294(5) 0.01286(6) 0.00393(5)
Ba2 0.02201(9) 0.01703(9) 0.02750(10) 0.000 0.01759(8) 0.000
O1 0.0265(9) 0.0405(10) 0.0252(8) -0.0012(8) 0.0091(7) -0.0005(8)
O2 0.0365(10) 0.0422(10) 0.0244(8) 0.0041(8) 0.0146(8) 0.0058(8)
C1 0.0326(13) 0.0197(12) 0.0317(13) -0.0017(10) 0.0212(11) -0.0028(10)
C2 0.0205(11) 0.0214(11) 0.0307(12) -0.0035(9) 0.0159(10) -0.0070(9)
C3 0.0307(13) 0.0303(14) 0.0391(14) -0.0019(11) 0.0206(11) 0.0032(11)
C4 0.0320(14) 0.0461(17) 0.0417(15) 0.0104(13) 0.0138(13) 0.0054(12)
C5 0.0377(15) 0.0593(19) 0.0274(13) 0.0011(13) 0.0123(12) -0.0121(13)
C6 0.0479(16) 0.0449(16) 0.0371(14) -0.0100(12) 0.0284(14) -0.0133(13)
C7 0.0355(14) 0.0275(13) 0.0397(14) -0.0046(11) 0.0268(12) -0.0037(10)
C8 0.0310(13) 0.0275(13) 0.0339(13) -0.0029(11) 0.0215(11) -0.0053(11)
C9 0.0220(11) 0.0198(11) 0.0334(12) 0.0047(9) 0.0195(10) -0.0035(9)
C10 0.0362(13) 0.0271(13) 0.0382(13) 0.0024(10) 0.0266(12) 0.0063(10)
C11 0.0342(14) 0.0480(16) 0.0337(14) 0.0133(12) 0.0188(12) 0.0156(12)
C12 0.0375(14) 0.0495(17) 0.0249(12) 0.0059(11) 0.0175(12) 0.0022(12)
C13 0.0386(14) 0.0340(14) 0.0354(13) -0.0023(11) 0.0266(12) -0.0001(11)
C14 0.0249(11) 0.0239(12) 0.0343(12) 0.0027(10) 0.0189(10) 0.0009(10)
C15 0.0262(12) 0.0219(12) 0.0400(14) 0.0001(11) 0.0221(11) 0.0004(10)
C16 0.0266(11) 0.0180(11) 0.0355(12) -0.0059(9) 0.0236(10) 0.0004(9)
C17 0.0235(11) 0.0210(11) 0.0344(12) -0.0046(9) 0.0202(10) -0.0012(9)
C18 0.0354(13) 0.0258(12) 0.0348(13) -0.0023(10) 0.0255(11) 0.0005(10)
C19 0.0309(13) 0.0372(14) 0.0289(13) -0.0013(11) 0.0157(11) 0.0049(11)
C20 0.0265(12) 0.0392(14) 0.0329(13) -0.0111(11) 0.0175(11) -0.0064(11)
C21 0.0289(12) 0.0214(12) 0.0377(13) -0.0078(10) 0.0236(11) -0.0051(9)
C22 0.0425(15) 0.0363(15) 0.0389(14) -0.0013(12) 0.0195(13) -0.0043(12)
C25 0.0335(14) 0.0528(18) 0.0345(14) 0.0004(13) 0.0140(12) -0.0095(13)
C26 0.0372(15) 0.0468(16) 0.0377(14) -0.0064(12) 0.0201(12) -0.0015(12)
C29 0.047(5) 0.045(5) 0.0342(16) 0.004(2) 0.015(3) 0.016(4)
C23A 0.043(2) 0.060(2) 0.0309(12) 0.0011(13) 0.0113(13) 0.0031(14)
C24A 0.043(2) 0.060(2) 0.0309(12) 0.0011(13) 0.0113(13) 0.0031(14)
C27A 0.043(2) 0.060(2) 0.0309(12) 0.0011(13) 0.0113(13) 0.0031(14)
C28A 0.043(2) 0.060(2) 0.0309(12) 0.0011(13) 0.0113(13) 0.0031(14)
C23B 0.047(5) 0.068(6) 0.036(4) 0.023(4) 0.017(3) 0.001(4)
C24B 0.031(4) 0.056(5) 0.034(3) -0.003(3) 0.009(3) -0.004(3)
C27B 0.049(5) 0.058(5) 0.028(3) -0.014(3) 0.018(3) -0.004(4)
C28B 0.043(2) 0.060(2) 0.0309(12) 0.0011(13) 0.0113(13) 0.0031(14)
C29A 0.047(5) 0.045(5) 0.0342(16) 0.004(2) 0.015(3) 0.016(4)

loop_
_atom_type_symbol
_atom_type_description
_atom_type_scat_dispersion_real
_atom_type_scat_dispersion_imag
_atom_type_scat_source
C C 0.0033 0.0016 'International Tables Vol C Tables 4.2.6.8 and 6.1.1.4'
H H 0.0000 0.0000 'International Tables Vol C Tables 4.2.6.8 and 6.1.1.4'
O O 0.0106 0.0060 'International Tables Vol C Tables 4.2.6.8 and 6.1.1.4'
Ba Ba -0.3244 2.2819 'International Tables Vol C Tables 4.2.6.8 and 6.1.1.4'

loop_
_exptl_crystal_face_index_h
_exptl_crystal_face_index_k
_exptl_crystal_face_index_l
_exptl_crystal_face_perp_dist
_exptl_oxdiff_crystal_face_indexfrac_h
_exptl_oxdiff_crystal_face_indexfrac_k
_exptl_oxdiff_crystal_face_indexfrac_l
_exptl_oxdiff_crystal_face_x
_exptl_oxdiff_crystal_face_y
_exptl_oxdiff_crystal_face_z
0 0 1 0.0190 -0.0003 -0.0002 0.9999 -0.0137 -0.0286 0.0014
0 -2 1 0.1197 -0.0016 -2.0003 1.0013 -0.0743 -0.0069 -0.1429
-2 0 1 0.0847 -1.9996 0.0001 0.9996 -0.0420 0.0254 0.0214
2 1 -2 0.1310 2.0006 1.0001 -2.0002 0.0860 -0.0077 0.0493
0 0 -1 0.0740 0.0003 0.0002 -0.9999 0.0137 0.0286 -0.0014
-1 1 2 0.1281 -0.9996 0.9997 1.9991 -0.0113 -0.0411 0.0851
3 0 -2 0.0882 2.9996 -0.0001 -1.9994 0.0698 -0.0238 -0.0329
-2 -1 0 0.1324 -2.0000 -0.9997 0.0003 -0.0585 0.0649 -0.0522

loop_
_geom_angle_atom_site_label_1
_geom_angle_atom_site_label_2
_geom_angle_atom_site_label_3
_geom_angle
_geom_angle_site_symmetry_1
_geom_angle_site_symmetry_3
O1 Ba1 C1 82.15(6) . .
O1 Ba1 C8 83.65(6) . .
O1 Ba1 C8 110.74(6) . 4_556
O1 Ba1 C9 84.75(6) . 4_556
O1 Ba1 C9 107.50(6) . .
O1 Ba1 C15 84.55(6) . .
O2 Ba1 O1 167.76(5) . .
O2 Ba1 C1 87.81(6) . .
O2 Ba1 C8 78.23(6) . 4_556
O2 Ba1 C8 104.06(6) . .
O2 Ba1 C9 79.32(6) . .
O2 Ba1 C9 104.33(6) . 4_556
O2 Ba1 C15 86.75(6) . .
C1 Ba1 C9 102.37(6) . 4_556
C1 Ba1 C9 156.10(6) . .
C8 Ba1 C1 159.32(7) . .
C8 Ba1 C1 102.65(7) 4_556 .
C8 Ba1 C8 96.390(13) . 4_556
C8 Ba1 C9 91.18(7) . 4_556
C8 Ba1 C9 94.39(7) 4_556 .
C8 Ba1 C9 26.12(6) 4_556 4_556
C8 Ba1 C9 24.94(6) . .
C9 Ba1 C9 100.30(2) 4_556 .
C15 Ba1 C1 79.49(7) . .
C15 Ba1 C8 164.69(7) . 4_556
C15 Ba1 C8 84.27(7) . .
C15 Ba1 C9 168.78(7) . 4_556
C15 Ba1 C9 79.75(6) . .
C1 Ba2 C1 83.30(10) . 2_656
C1 Ba2 C16 168.05(6) . 2_666
C1 Ba2 C16 168.05(6) 2_656 1_565
C1 Ba2 C16 95.18(6) . 1_565
C1 Ba2 C16 95.18(6) 2_656 2_666
C1 Ba2 C17 145.98(6) 2_656 1_565
C1 Ba2 C17 72.35(6) 2_656 2_666
C1 Ba2 C17 145.98(6) . 2_666
C1 Ba2 C17 72.35(6) . 1_565
C1 Ba2 C20 113.08(7) 2_656 2_666
C1 Ba2 C20 113.08(7) . 1_565
C1 Ba2 C20 124.50(7) . 2_666
C1 Ba2 C20 124.50(7) 2_656 1_565
C1 Ba2 C21 116.25(6) 2_656 2_666
C1 Ba2 C21 116.25(6) . 1_565
C1 Ba2 C21 146.83(6) 2_656 1_565
C1 Ba2 C21 146.83(6) . 2_666
C2 Ba2 C1 87.26(7) . 2_656
C2 Ba2 C1 26.44(6) . .
C2 Ba2 C1 87.26(7) 2_656 .
C2 Ba2 C1 26.44(6) 2_656 2_656
C2 Ba2 C2 101.74(9) . 2_656
C2 Ba2 C16 141.86(6) . 2_666
C2 Ba2 C16 96.66(6) . 1_565
C2 Ba2 C16 141.86(6) 2_656 1_565
C2 Ba2 C16 96.66(6) 2_656 2_666
C2 Ba2 C17 81.39(6) . 1_565
C2 Ba2 C17 81.39(6) 2_656 2_666
C2 Ba2 C17 126.42(6) . 2_666
C2 Ba2 C17 126.42(6) 2_656 1_565
C2 Ba2 C20 98.89(6) 2_656 1_565
C2 Ba2 C20 130.91(6) . 1_565
C2 Ba2 C20 98.89(6) . 2_666
C2 Ba2 C20 130.91(6) 2_656 2_666
C2 Ba2 C21 122.52(6) . 1_565
C2 Ba2 C21 122.52(6) 2_656 2_666
C2 Ba2 C21 122.87(6) 2_656 1_565
C2 Ba2 C21 122.87(6) . 2_666
C16 Ba2 C16 88.71(8) 2_666 1_565
C16 Ba2 C17 113.42(6) 2_666 1_565
C16 Ba2 C17 25.78(6) 2_666 2_666
C16 Ba2 C17 25.78(6) 1_565 1_565
C16 Ba2 C17 113.42(6) 1_565 2_666
C16 Ba2 C20 45.44(6) 2_666 2_666
C16 Ba2 C20 45.44(6) 1_565 1_565
C16 Ba2 C20 77.56(6) 1_565 2_666
C16 Ba2 C20 77.56(7) 2_666 1_565
C17 Ba2 C17 138.81(8) 2_666 1_565
C20 Ba2 C17 100.36(6) 2_666 1_565
C20 Ba2 C17 50.88(6) 1_565 1_565
C20 Ba2 C17 100.36(6) 1_565 2_666
C20 Ba2 C17 50.88(6) 2_666 2_666
C20 Ba2 C20 100.22(10) 1_565 2_666
C21 Ba2 C16 26.16(6) 1_565 1_565
C21 Ba2 C16 70.94(6) 2_666 1_565
C21 Ba2 C16 70.94(6) 1_565 2_666
C21 Ba2 C16 26.16(6) 2_666 2_666
C21 Ba2 C17 44.07(6) 1_565 1_565
C21 Ba2 C17 96.67(6) 2_666 1_565
C21 Ba2 C17 44.07(6) 2_666 2_666
C21 Ba2 C17 96.67(6) 1_565 2_666
C21 Ba2 C20 79.05(7) 2_666 1_565
C21 Ba2 C20 79.05(7) 1_565 2_666
C21 Ba2 C20 24.79(6) 2_666 2_666
C21 Ba2 C20 24.79(6) 1_565 1_565
C21 Ba2 C21 62.26(9) 1_565 2_666
C22 O1 Ba1 125.13(14) . .
C22 O1 C25 109.36(19) . .
C25 O1 Ba1 125.27(15) . .
C26 O2 Ba1 125.57(15) . .
C26 O2 C29 109.4(5) . .
C29 O2 Ba1 124.7(5) . .
C29A O2 Ba1 125.3(7) . .
C29A O2 C26 107.6(7) . .
Ba1 C1 H1A 83.7(17) . .
Ba1 C1 H1B 90.8(16) . .
Ba2 C1 Ba1 165.00(10) . .
Ba2 C1 H1A 82.8(17) . .
Ba2 C1 H1B 100.9(16) . .
H1A C1 H1B 115(2) . .
C2 C1 Ba1 104.97(15) . .
C2 C1 Ba2 76.53(13) . .
C2 C1 H1A 120.5(17) . .
C2 C1 H1B 123.4(16) . .
C1 C2 Ba2 77.03(13) . .
C1 C2 C3 123.2(2) . .
C1 C2 C7 122.3(2) . .
C3 C2 Ba2 85.28(14) . .
C3 C2 C7 114.4(2) . .
C7 C2 Ba2 105.82(14) . .
Ba2 C3 H3 85.0 . .
C2 C3 Ba2 69.10(13) . .
C2 C3 H3 118.9 . .
C4 C3 Ba2 116.18(18) . .
C4 C3 C2 122.2(3) . .
C4 C3 H3 118.9 . .
C3 C4 H4 119.3 . .
C5 C4 C3 121.5(3) . .
C5 C4 H4 119.3 . .
C4 C5 H5 121.2 . .
C4 C5 C6 117.6(3) . .
C6 C5 H5 121.2 . .
C5 C6 H6 119.0 . .
C7 C6 C5 122.1(3) . .
C7 C6 H6 119.0 . .
C2 C7 H7 119.0 . .
C6 C7 C2 122.1(3) . .
C6 C7 H7 119.0 . .
Ba1 C8 Ba1 163.50(10) . 4_546
Ba1 C8 H8A 94.1(17) 4_546 .
Ba1 C8 H8A 85.0(17) . .
Ba1 C8 H8B 96.3(17) 4_546 .
Ba1 C8 H8B 98.2(17) . .
H8A C8 H8B 121(2) . .
C9 C8 Ba1 78.25(13) . 4_546
C9 C8 Ba1 87.79(14) . .
C9 C8 H8A 118.9(17) . .
C9 C8 H8B 119.7(17) . .
Ba1 C9 Ba1 141.90(8) 4_546 .
C8 C9 Ba1 67.27(13) . .
C8 C9 Ba1 75.63(13) . 4_546
C8 C9 C10 123.5(2) . .
C8 C9 C14 122.7(2) . .
C10 C9 Ba1 97.36(14) . 4_546
C10 C9 Ba1 95.91(14) . .
C10 C9 C14 113.8(2) . .
C14 C9 Ba1 96.78(14) . 4_546
C14 C9 Ba1 110.08(14) . .
C9 C10 H10 118.8 . .
C11 C10 C9 122.5(2) . .
C11 C10 H10 118.8 . .
C10 C11 H11 119.2 . .
C12 C11 C10 121.6(2) . .
C12 C11 H11 119.2 . .
C11 C12 H12 121.0 . .
C11 C12 C13 117.9(2) . .
C13 C12 H12 121.0 . .
C12 C13 H13 119.3 . .
C14 C13 C12 121.4(2) . .
C14 C13 H13 119.3 . .
C9 C14 H14 118.6 . .
C13 C14 C9 122.8(2) . .
C13 C14 H14 118.6 . .
Ba1 C15 H15A 89.7(16) . .
Ba1 C15 H15B 88.0(16) . .
H15A C15 H15B 115(2) . .
C16 C15 Ba1 109.80(16) . .
C16 C15 H15A 120.5(16) . .
C16 C15 H15B 120.8(16) . .
C15 C16 Ba2 111.83(15) . 1_545
C15 C16 C17 123.1(2) . .
C15 C16 C21 123.3(2) . .
C17 C16 Ba2 78.24(12) . 1_545
C17 C16 C21 113.6(2) . .
C21 C16 Ba2 76.88(12) . 1_545
Ba2 C17 H17 117.0 1_545 .
C16 C17 Ba2 75.98(12) . 1_545
C16 C17 H17 118.6 . .
C18 C17 Ba2 78.99(13) . 1_545
C18 C17 C16 122.9(2) . .
C18 C17 H17 118.6 . .
Ba2 C18 H18 118.6 1_545 .
C17 C18 Ba2 76.41(14) . 1_545
C17 C18 H18 119.2 . .
C17 C18 C19 121.7(2) . .
C19 C18 Ba2 76.63(14) . 1_545
C19 C18 H18 119.2 . .
Ba2 C19 H19 114.5 1_545 .
C18 C19 Ba2 78.50(14) . 1_545
C18 C19 H19 121.4 . .
C18 C19 C20 117.2(2) . .
C20 C19 Ba2 76.55(15) . 1_545
C20 C19 H19 121.4 . .
Ba2 C20 H20 116.1 1_545 .
C19 C20 Ba2 78.37(15) . 1_545
C19 C20 H20 119.0 . .
C21 C20 Ba2 76.96(14) . 1_545
C21 C20 C19 121.9(2) . .
C21 C20 H20 119.0 . .
Ba2 C21 H21 116.5 1_545 .
C16 C21 Ba2 76.96(12) . 1_545
C16 C21 H21 118.7 . .
C20 C21 Ba2 78.25(14) . 1_545
C20 C21 C16 122.5(2) . .
C20 C21 H21 118.7 . .
O1 C22 H22A 110.4 . .
O1 C22 H22B 110.4 . .
O1 C22 H22C 110.9 . .
O1 C22 H22D 110.9 . .
O1 C22 C23A 106.6(4) . .
O1 C22 C23B 104.5(4) . .
H22A C22 H22B 108.6 . .
H22C C22 H22D 108.9 . .
C23A C22 H22A 110.4 . .
C23A C22 H22B 110.4 . .
C23B C22 H22C 110.9 . .
C23B C22 H22D 110.9 . .
O1 C25 H25A 110.8 . .
O1 C25 H25B 110.8 . .
O1 C25 H25C 110.4 . .
O1 C25 H25D 110.4 . .
O1 C25 C24A 105.0(3) . .
O1 C25 C24B 106.5(4) . .
H25A C25 H25B 108.8 . .
H25C C25 H25D 108.6 . .
C24A C25 H25A 110.8 . .
C24A C25 H25B 110.8 . .
C24B C25 H25C 110.4 . .
C24B C25 H25D 110.4 . .
O2 C26 H26A 110.3 . .
O2 C26 H26B 110.3 . .
O2 C26 H26C 111.0 . .
O2 C26 H26D 111.0 . .
O2 C26 C27A 107.2(4) . .
O2 C26 C27B 103.8(4) . .
H26A C26 H26B 108.5 . .
H26C C26 H26D 109.0 . .
C27A C26 H26A 110.3 . .
C27A C26 H26B 110.3 . .
C27B C26 H26C 111.0 . .
C27B C26 H26D 111.0 . .
O2 C29 H29A 110.4 . .
O2 C29 H29B 110.4 . .
O2 C29 C28A 106.7(8) . .
H29A C29 H29B 108.6 . .
C28A C29 H29A 110.4 . .
C28A C29 H29B 110.4 . .
C22 C23A H23A 111.9 . .
C22 C23A H23B 111.9 . .
C22 C23A C24A 99.2(5) . .
H23A C23A H23B 109.6 . .
C24A C23A H23A 111.9 . .
C24A C23A H23B 111.9 . .
C25 C24A C23A 100.0(5) . .
C25 C24A H24A 111.8 . .
C25 C24A H24B 111.8 . .
C23A C24A H24A 111.8 . .
C23A C24A H24B 111.8 . .
H24A C24A H24B 109.5 . .
C26 C27A H27A 111.4 . .
C26 C27A H27B 111.4 . .
C26 C27A C28A 101.6(6) . .
H27A C27A H27B 109.3 . .
C28A C27A H27A 111.4 . .
C28A C27A H27B 111.4 . .
C29 C28A C27A 105.6(7) . .
C29 C28A H28A 110.6 . .
C29 C28A H28B 110.6 . .
C27A C28A H28A 110.6 . .
C27A C28A H28B 110.6 . .
H28A C28A H28B 108.7 . .
C22 C23B H23C 111.2 . .
C22 C23B H23D 111.2 . .
H23C C23B H23D 109.2 . .
C24B C23B C22 102.6(6) . .
C24B C23B H23C 111.2 . .
C24B C23B H23D 111.2 . .
C25 C24B H24C 111.1 . .
C25 C24B H24D 111.1 . .
C23B C24B C25 103.3(7) . .
C23B C24B H24C 111.1 . .
C23B C24B H24D 111.1 . .
H24C C24B H24D 109.1 . .
C26 C27B H27C 111.4 . .
C26 C27B H27D 111.4 . .
H27C C27B H27D 109.2 . .
C28B C27B C26 102.0(7) . .
C28B C27B H27C 111.4 . .
C28B C27B H27D 111.4 . .
C27B C28B H28C 110.5 . .
C27B C28B H28D 110.5 . .
H28C C28B H28D 108.7 . .
C29A C28B C27B 106.2(10) . .
C29A C28B H28C 110.5 . .
C29A C28B H28D 110.5 . .
O2 C29A H29C 109.5 . .
O2 C29A H29D 109.5 . .
C28B C29A O2 110.9(12) . .
C28B C29A H29C 109.5 . .
C28B C29A H29D 109.5 . .
H29C C29A H29D 108.0 . .

loop_
_geom_bond_atom_site_label_1
_geom_bond_atom_site_label_2
_geom_bond_distance
_geom_bond_site_symmetry_2
Ba1 O1 2.7289(16) .
Ba1 O2 2.7238(17) .
Ba1 C1 3.091(2) .
Ba1 C8 3.071(2) 4_556
Ba1 C8 3.054(2) .
Ba1 C9 3.309(2) .
Ba1 C9 3.104(2) 4_556
Ba1 C15 2.963(2) .
Ba2 C1 3.074(2) .
Ba2 C1 3.074(2) 2_656
Ba2 C2 3.067(2) .
Ba2 C2 3.067(2) 2_656
Ba2 C16 3.188(2) 1_565
Ba2 C16 3.188(2) 2_666
Ba2 C17 3.217(2) 1_565
Ba2 C17 3.217(2) 2_666
Ba2 C20 3.203(2) 2_666
Ba2 C20 3.203(2) 1_565
Ba2 C21 3.187(2) 2_666
Ba2 C21 3.187(2) 1_565
O1 C22 1.431(3) .
O1 C25 1.432(3) .
O2 C26 1.428(3) .
O2 C29 1.449(12) .
O2 C29A 1.425(17) .
C1 H1A 0.89(3) .
C1 H1B 0.93(3) .
C1 C2 1.405(3) .
C2 C3 1.420(3) .
C2 C7 1.424(3) .
C3 H3 0.9300 .
C3 C4 1.382(4) .
C4 H4 0.9300 .
C4 C5 1.381(4) .
C5 H5 0.9300 .
C5 C6 1.381(4) .
C6 H6 0.9300 .
C6 C7 1.369(4) .
C7 H7 0.9300 .
C8 Ba1 3.071(2) 4_546
C8 H8A 0.92(3) .
C8 H8B 0.93(3) .
C8 C9 1.396(3) .
C9 Ba1 3.104(2) 4_546
C9 C10 1.422(3) .
C9 C14 1.430(3) .
C10 H10 0.9300 .
C10 C11 1.382(4) .
C11 H11 0.9300 .
C11 C12 1.379(4) .
C12 H12 0.9300 .
C12 C13 1.383(4) .
C13 H13 0.9300 .
C13 C14 1.372(3) .
C14 H14 0.9300 .
C15 H15A 0.95(3) .
C15 H15B 0.95(3) .
C15 C16 1.394(3) .
C16 Ba2 3.188(2) 1_545
C16 C17 1.429(3) .
C16 C21 1.443(3) .
C17 Ba2 3.217(2) 1_545
C17 H17 0.9300 .
C17 C18 1.378(3) .
C18 Ba2 3.249(2) 1_545
C18 H18 0.9300 .
C18 C19 1.394(3) .
C19 Ba2 3.226(2) 1_545
C19 H19 0.9300 .
C19 C20 1.396(4) .
C20 Ba2 3.203(2) 1_545
C20 H20 0.9300 .
C20 C21 1.372(4) .
C21 Ba2 3.187(2) 1_545
C21 H21 0.9300 .
C22 H22A 0.9700 .
C22 H22B 0.9700 .
C22 H22C 0.9700 .
C22 H22D 0.9700 .
C22 C23A 1.480(8) .
C22 C23B 1.555(9) .
C25 H25A 0.9700 .
C25 H25B 0.9700 .
C25 H25C 0.9700 .
C25 H25D 0.9700 .
C25 C24A 1.531(7) .
C25 C24B 1.471(8) .
C26 H26A 0.9700 .
C26 H26B 0.9700 .
C26 H26C 0.9700 .
C26 H26D 0.9700 .
C26 C27A 1.500(9) .
C26 C27B 1.553(10) .
C29 H29A 0.9700 .
C29 H29B 0.9700 .
C29 C28A 1.463(13) .
C23A H23A 0.9700 .
C23A H23B 0.9700 .
C23A C24A 1.565(12) .
C24A H24A 0.9700 .
C24A H24B 0.9700 .
C27A H27A 0.9700 .
C27A H27B 0.9700 .
C27A C28A 1.527(13) .
C28A H28A 0.9700 .
C28A H28B 0.9700 .
C23B H23C 0.9700 .
C23B H23D 0.9700 .
C23B C24B 1.468(15) .
C24B H24C 0.9700 .
C24B H24D 0.9700 .
C27B H27C 0.9700 .
C27B H27D 0.9700 .
C27B C28B 1.500(16) .
C28B H28C 0.9700 .
C28B H28D 0.9700 .
C28B C29A 1.406(18) .
C29A H29C 0.9700 .
C29A H29D 0.9700 .

loop_
_geom_torsion_atom_site_label_1
_geom_torsion_atom_site_label_2
_geom_torsion_atom_site_label_3
_geom_torsion_atom_site_label_4
_geom_torsion
_geom_torsion_site_symmetry_1
_geom_torsion_site_symmetry_4
Ba1 O1 C22 C23A -166.7(3) . .
Ba1 O1 C22 C23B 168.8(5) . .
Ba1 O1 C25 C24A -164.2(3) . .
Ba1 O1 C25 C24B 168.1(5) . .
Ba1 O2 C26 C27A -171.8(4) . .
Ba1 O2 C26 C27B 168.0(4) . .
Ba1 O2 C29 C28A -168.4(4) . .
Ba1 C1 C2 Ba2 164.60(10) . .
Ba1 C1 C2 C3 89.2(2) . .
Ba1 C1 C2 C7 -94.7(2) . .
Ba1 C8 C9 Ba1 171.16(8) 4_546 .
Ba1 C8 C9 Ba1 -171.16(8) . 4_546
Ba1 C8 C9 C10 -81.8(2) . .
Ba1 C8 C9 C10 89.4(2) 4_546 .
Ba1 C8 C9 C14 -88.9(2) 4_546 .
Ba1 C8 C9 C14 100.0(2) . .
Ba1 C9 C10 C11 113.8(2) . .
Ba1 C9 C10 C11 -102.0(2) 4_546 .
Ba1 C9 C14 C13 -104.9(2) . .
Ba1 C9 C14 C13 102.6(2) 4_546 .
Ba1 C15 C16 Ba2 179.41(7) . 1_545
Ba1 C15 C16 C17 89.5(2) . .
Ba1 C15 C16 C21 -92.3(2) . .
Ba2 C1 C2 C3 -75.4(2) . .
Ba2 C1 C2 C7 100.7(2) . .
Ba2 C2 C3 C4 108.5(2) . .
Ba2 C2 C7 C6 -95.7(2) . .
Ba2 C3 C4 C5 80.0(3) . .
Ba2 C16 C17 C18 66.7(2) 1_545 .
Ba2 C16 C21 C20 -66.7(2) 1_545 .
Ba2 C17 C18 C19 64.6(2) 1_545 .
Ba2 C18 C19 C20 68.2(2) 1_545 .
Ba2 C19 C20 C21 66.4(2) 1_545 .
Ba2 C20 C21 C16 66.0(2) 1_545 .
O1 C22 C23A C24A -38.5(6) . .
O1 C22 C23B C24B 26.5(9) . .
O1 C25 C24A C23A -33.3(6) . .
O1 C25 C24B C23B 34.1(9) . .
O2 C26 C27A C28A -27.6(7) . .
O2 C26 C27B C28B 30.6(9) . .
O2 C29 C28A C27A -22.2(9) . .
C1 C2 C3 Ba2 71.2(2) . .
C1 C2 C3 C4 179.7(2) . .
C1 C2 C7 C6 179.8(2) . .
C2 C3 C4 C5 -0.8(4) . .
C3 C2 C7 C6 -3.7(3) . .
C3 C4 C5 C6 -1.4(4) . .
C4 C5 C6 C7 1.0(4) . .
C5 C6 C7 C2 1.8(4) . .
C7 C2 C3 Ba2 -105.24(19) . .
C7 C2 C3 C4 3.3(4) . .
C8 C9 C10 C11 -179.6(2) . .
C8 C9 C14 C13 179.8(2) . .
C9 C10 C11 C12 0.3(4) . .
C10 C9 C14 C13 1.4(3) . .
C10 C11 C12 C13 0.6(4) . .
C11 C12 C13 C14 -0.4(4) . .
C12 C13 C14 C9 -0.7(4) . .
C14 C9 C10 C11 -1.2(3) . .
C15 C16 C17 Ba2 108.5(2) . 1_545
C15 C16 C17 C18 175.2(2) . .
C15 C16 C21 Ba2 -107.7(2) . 1_545
C15 C16 C21 C20 -174.4(2) . .
C16 C17 C18 Ba2 -65.2(2) . 1_545
C16 C17 C18 C19 -0.6(4) . .
C17 C16 C21 Ba2 70.73(17) . 1_545
C17 C16 C21 C20 4.0(3) . .
C17 C18 C19 Ba2 -64.5(2) . 1_545
C17 C18 C19 C20 3.7(4) . .
C18 C19 C20 Ba2 -69.3(2) . 1_545
C18 C19 C20 C21 -2.9(4) . .
C19 C20 C21 Ba2 -67.2(2) . 1_545
C19 C20 C21 C16 -1.1(4) . .
C21 C16 C17 Ba2 -69.89(17) . 1_545
C21 C16 C17 C18 -3.2(3) . .
C22 O1 C25 C24A 10.5(4) . .
C22 O1 C25 C24B -17.2(5) . .
C22 C23A C24A C25 42.9(7) . .
C22 C23B C24B C25 -36.4(10) . .
C25 O1 C22 C23A 18.7(4) . .
C25 O1 C22 C23B -5.9(5) . .
C26 O2 C29 C28A 4.7(8) . .
C26 C27A C28A C29 30.2(9) . .
C29 O2 C26 C27A 15.1(7) . .
C29 O2 C26 C27B -5.0(7) . .
C29A O2 C26 C27A -5.5(8) . .
C29A O2 C29 C28A 93(4) . .
